data_4037654
loop_
_publ_author_name
'Tarannum, Saima'
'Sk, Sahid'
'Das, Subhomoy'
'Wani, Imtiyaz Ahmad'
'Ghorai, Manas K.'

_publ_section_title
;
 Stereoselective Syntheses of Highly Functionalized Imidazolidines and
 Oxazolidines via Ring-Opening-Cyclization of Activated Aziridines and
 Epoxides with Amines and Aldehydes.
;
_journal_name_full 'The Journal of organic chemistry'
_journal_paper_doi 10.1021/acs.joc.9b02278
_journal_year 2019
_chemical_absolute_configuration unk
_chemical_formula_moiety 'C28 H26 N2 O2 S'
_chemical_formula_sum 'C28 H26 N2 O2 S'
_chemical_formula_weight 454.56
_space_group_crystal_system orthorhombic
_space_group_IT_number 19
_space_group_name_Hall 'P 2ac 2ab'
_space_group_name_H-M_alt 'P 21 21 21'
_atom_sites_solution_hydrogens geom
_atom_sites_solution_primary dual
_audit_creation_date 2019-03-30
_audit_creation_method
;
Olex2 1.2
(compiled 2018.05.29 svn.r3508 for OlexSys, GUI svn.r5506)
;
_cell_angle_alpha 90
_cell_angle_beta 90
_cell_angle_gamma 90
_cell_formula_units_Z 4
_cell_length_a 10.6558(2)
_cell_length_b 11.2377(2)
_cell_length_c 19.3781(4)
_cell_measurement_reflns_used 5539
_cell_measurement_temperature 100
_cell_measurement_theta_max 28.318
_cell_measurement_theta_min 2.181
_cell_volume 2320.46(8)
_computing_molecular_graphics 'Olex2 (Dolomanov et al., 2009)'
_computing_publication_material 'Olex2 (Dolomanov et al., 2009)'
_computing_structure_refinement 'ShelXL (Sheldrick, 2015)'
_computing_structure_solution 'ShelXT (Sheldrick, 2015)'
_diffrn_ambient_temperature 100
_diffrn_measured_fraction_theta_full 0.995
_diffrn_measured_fraction_theta_max 0.996
_diffrn_measurement_device_type 'CCD area detector'
_diffrn_radiation_type MoK\a
_diffrn_radiation_wavelength 0.71073
_diffrn_reflns_av_R_equivalents 0.0320
_diffrn_reflns_av_unetI/netI 0.0210
_diffrn_reflns_Laue_measured_fraction_full 0.995
_diffrn_reflns_Laue_measured_fraction_max 0.996
_diffrn_reflns_limit_h_max 14
_diffrn_reflns_limit_h_min -14
_diffrn_reflns_limit_k_max 14
_diffrn_reflns_limit_k_min -14
_diffrn_reflns_limit_l_max 25
_diffrn_reflns_limit_l_min -25
_diffrn_reflns_number 37890
_diffrn_reflns_point_group_measured_fraction_full 0.996
_diffrn_reflns_point_group_measured_fraction_max 0.996
_diffrn_reflns_theta_full 25.242
_diffrn_reflns_theta_max 28.318
_diffrn_reflns_theta_min 2.181
_exptl_absorpt_coefficient_mu 0.168
_exptl_absorpt_correction_T_max 0.992
_exptl_absorpt_correction_T_min 0.967
_exptl_absorpt_correction_type empirical
_exptl_absorpt_process_details SADABS
_exptl_crystal_colour 'clear whiteish white'
_exptl_crystal_colour_lustre clear
_exptl_crystal_colour_modifier whiteish
_exptl_crystal_colour_primary white
_exptl_crystal_density_diffrn 1.301
_exptl_crystal_description prism
_exptl_crystal_F_000 960
_exptl_crystal_size_max 0.2
_exptl_crystal_size_mid 0.1
_exptl_crystal_size_min 0.05
_refine_diff_density_max 0.315
_refine_diff_density_min -0.304
_refine_diff_density_rms 0.090
_refine_ls_abs_structure_details
;
 Flack x determined using 2383 quotients [(I+)-(I-)]/[(I+)+(I-)]
 (Parsons, Flack and Wagner, Acta Cryst. B69 (2013) 249-259).
;
_refine_ls_abs_structure_Flack 0.016(17)
_refine_ls_extinction_method none
_refine_ls_goodness_of_fit_ref 1.157
_refine_ls_hydrogen_treatment constr
_refine_ls_matrix_type full
_refine_ls_number_parameters 299
_refine_ls_number_reflns 5746
_refine_ls_number_restraints 0
_refine_ls_restrained_S_all 1.157
_refine_ls_R_factor_all 0.0314
_refine_ls_R_factor_gt 0.0285
_refine_ls_shift/su_max 0.001
_refine_ls_shift/su_mean 0.000
_refine_ls_structure_factor_coef Fsqd
_refine_ls_weighting_details 'w=1/[\s^2^(Fo^2^)+(0.0544P)^2^+0.2661P] where P=(Fo^2^+2Fc^2^)/3'
_refine_ls_weighting_scheme calc
_refine_ls_wR_factor_gt 0.0787
_refine_ls_wR_factor_ref 0.0893
_reflns_Friedel_coverage 0.776
_reflns_Friedel_fraction_full 0.997
_reflns_Friedel_fraction_max 0.996
_reflns_number_gt 5539
_reflns_number_total 5746
_reflns_threshold_expression 'I > 2\s(I)'
_cod_data_source_file jo9b02278_si_002.cif
_cod_data_source_block 27marb_0m
_cod_depositor_comments
;

2020-10-10
Z value and formula fixed to values more according to usual
chemical conventions.                 miguel
;
_cod_original_formula_weight 227.28
_cod_original_formula_moiety '0.5(C28 H26 N2 O2 S)'
_cod_original_formula_units_Z 8
_cod_original_formula_sum 'C14 H13 N O S0.50'
_cod_database_code 4037654
_shelxl_version_number 2014/6
_shelx_space_group_comment
;
The symmetry employed for this shelxl refinement is uniquely defined
by the following loop, which should always be used as a source of
symmetry information in preference to the above space-group names.
They are only intended as comments.
;
_shelx_estimated_absorpt_t_max 0.992
_shelx_estimated_absorpt_t_min 0.967
_olex2_refinement_description
;
1. Fixed Uiso
 At 1.2 times of:
  All C(H) groups, All C(H,H) groups
 At 1.5 times of:
  All C(H,H,H) groups
2.a Ternary CH refined with riding coordinates:
 C00E(H00E), C00K(H00K)
2.b Secondary CH2 refined with riding coordinates:
 C00H(H00D,H00H)
2.c Aromatic/amide H refined with riding coordinates:
 C006(H006), C007(H007), C008(H008), C00A(H00A), C00B(H00B), C00C(H00C),
 C00F(H00F), C00G(H00G), C00I(H00I), C00J(H00J), C00L(H00L), C00N(H00N),
 C00O(H00O), C00P(H00P), C00R(H00R), C00S(H00S), C00T(H00T), C00U(H00U),
 C00W(H00W)
2.d Idealised Me refined as rotating group:
 C00X(H00M,H00Q,H00V)
;
_olex2_submission_special_instructions 'No special instructions were received'

loop_
_space_group_symop_operation_xyz
'x, y, z'
'-x+1/2, -y, z+1/2'
'-x, y+1/2, -z+1/2'
'x+1/2, -y+1/2, -z'

loop_
_atom_site_label
_atom_site_type_symbol
_atom_site_fract_x
_atom_site_fract_y
_atom_site_fract_z
_atom_site_U_iso_or_equiv
_atom_site_adp_type
_atom_site_occupancy
_atom_site_site_symmetry_order
_atom_site_calc_flag
_atom_site_refinement_flags_posn
S01 S 0.92479(4) 0.74556(4) 0.26679(2) 0.01819(11) Uani 1 1 d .
O002 O 0.89806(13) 0.87084(12) 0.26522(7) 0.0238(3) Uani 1 1 d .
O003 O 1.05154(13) 0.70372(15) 0.26171(8) 0.0289(3) Uani 1 1 d .
N004 N 0.87508(13) 0.69890(14) 0.34284(8) 0.0153(3) Uani 1 1 d .
N005 N 0.67584(13) 0.61487(13) 0.35598(8) 0.0143(3) Uani 1 1 d .
C006 C 0.72444(18) 0.73134(17) 0.17957(9) 0.0208(4) Uani 1 1 d .
H006 H 0.7042 0.8096 0.1943 0.025 Uiso 1 1 calc R
C007 C 0.40703(17) 0.51372(17) 0.24979(9) 0.0202(4) Uani 1 1 d .
H007 H 0.3808 0.4445 0.2256 0.024 Uiso 1 1 calc R
C008 C 0.48399(16) 0.71492(15) 0.31990(9) 0.0168(3) Uani 1 1 d .
H008 H 0.5091 0.7843 0.3443 0.020 Uiso 1 1 calc R
C009 C 0.56086(16) 0.61393(15) 0.32050(9) 0.0147(3) Uani 1 1 d .
C00A C 0.64789(17) 0.75017(17) 0.48094(9) 0.0195(3) Uani 1 1 d .
H00A H 0.5864 0.6929 0.4684 0.023 Uiso 1 1 calc R
C00B C 0.33240(17) 0.61448(17) 0.24800(10) 0.0209(4) Uani 1 1 d .
H00B H 0.2561 0.6150 0.2226 0.025 Uiso 1 1 calc R
C00C C 0.51908(17) 0.51138(16) 0.28610(9) 0.0178(3) Uani 1 1 d .
H00C H 0.5675 0.4405 0.2877 0.021 Uiso 1 1 calc R
C00D C 0.74092(16) 0.78161(15) 0.43406(9) 0.0160(3) Uani 1 1 d .
C00E C 0.74436(16) 0.72792(15) 0.36207(9) 0.0145(3) Uani 1 1 d .
H00E H 0.7094 0.7864 0.3283 0.017 Uiso 1 1 calc R
C00F C 0.37099(17) 0.71446(17) 0.28389(10) 0.0198(4) Uani 1 1 d .
H00F H 0.3197 0.7836 0.2840 0.024 Uiso 1 1 calc R
C00G C 0.6442(2) 0.80211(18) 0.54619(10) 0.0239(4) Uani 1 1 d .
H00G H 0.5814 0.7789 0.5782 0.029 Uiso 1 1 calc R
C00H C 0.89167(16) 0.57227(16) 0.36150(9) 0.0170(3) Uani 1 1 d .
H00D H 0.9150 0.5640 0.4107 0.020 Uiso 1 1 calc R
H00H H 0.9576 0.5349 0.3328 0.020 Uiso 1 1 calc R
C00I C 0.6961(2) 0.21064(18) 0.47775(10) 0.0253(4) Uani 1 1 d .
H00I H 0.6822 0.1430 0.5061 0.030 Uiso 1 1 calc R
C00J C 0.82819(18) 0.86855(17) 0.45252(10) 0.0213(4) Uani 1 1 d .
H00J H 0.8911 0.8920 0.4206 0.026 Uiso 1 1 calc R
C00K C 0.76309(16) 0.51507(15) 0.34745(9) 0.0151(3) Uani 1 1 d .
H00K H 0.7603 0.4878 0.2984 0.018 Uiso 1 1 calc R
C00L C 0.8660(2) 0.56180(18) 0.18018(10) 0.0243(4) Uani 1 1 d .
H00L H 0.9414 0.5249 0.1953 0.029 Uiso 1 1 calc R
C00M C 0.83380(18) 0.67586(17) 0.20291(9) 0.0188(3) Uani 1 1 d .
C00N C 0.6457(2) 0.67099(19) 0.13463(10) 0.0245(4) Uani 1 1 d .
H00N H 0.5710 0.7082 0.1189 0.029 Uiso 1 1 calc R
C00O C 0.6304(2) 0.31459(19) 0.48924(11) 0.0265(4) Uani 1 1 d .
H00O H 0.5707 0.3184 0.5256 0.032 Uiso 1 1 calc R
C00P C 0.65108(19) 0.41382(18) 0.44779(11) 0.0239(4) Uani 1 1 d .
H00P H 0.6058 0.4852 0.4563 0.029 Uiso 1 1 calc R
C00Q C 0.73708(17) 0.40947(15) 0.39420(9) 0.0158(3) Uani 1 1 d .
C00R C 0.8234(2) 0.92099(19) 0.51745(12) 0.0270(4) Uani 1 1 d .
H00R H 0.8832 0.9801 0.5296 0.032 Uiso 1 1 calc R
C00S C 0.7827(2) 0.20582(19) 0.42446(11) 0.0301(5) Uani 1 1 d .
H00S H 0.8287 0.1347 0.4165 0.036 Uiso 1 1 calc R
C00T C 0.8025(2) 0.30437(18) 0.38266(10) 0.0252(4) Uani 1 1 d .
H00T H 0.8613 0.2999 0.3459 0.030 Uiso 1 1 calc R
C00U C 0.7320(2) 0.88760(18) 0.56457(10) 0.0259(4) Uani 1 1 d .
H00U H 0.7296 0.9230 0.6091 0.031 Uiso 1 1 calc R
C00V C 0.6749(2) 0.55619(19) 0.11218(10) 0.0271(4) Uani 1 1 d .
C00W C 0.7853(2) 0.50345(19) 0.13505(10) 0.0287(5) Uani 1 1 d .
H00W H 0.8062 0.4258 0.1195 0.034 Uiso 1 1 calc R
C00X C 0.5879(3) 0.4929(2) 0.06340(12) 0.0375(5) Uani 1 1 d .
H00M H 0.5051 0.4846 0.0849 0.056 Uiso 1 1 calc GR
H00Q H 0.6217 0.4138 0.0529 0.056 Uiso 1 1 calc GR
H00V H 0.5802 0.5389 0.0207 0.056 Uiso 1 1 calc GR

loop_
_atom_site_aniso_label
_atom_site_aniso_U_11
_atom_site_aniso_U_22
_atom_site_aniso_U_33
_atom_site_aniso_U_23
_atom_site_aniso_U_13
_atom_site_aniso_U_12
S01 0.01406(19) 0.0232(2) 0.01730(19) 0.00459(18) 0.00248(14) -0.00137(17)
O002 0.0256(7) 0.0215(6) 0.0244(7) 0.0052(6) -0.0004(5) -0.0067(5)
O003 0.0146(6) 0.0436(9) 0.0284(7) 0.0099(7) 0.0067(5) 0.0021(6)
N004 0.0120(6) 0.0182(7) 0.0157(6) 0.0034(6) 0.0018(5) 0.0003(5)
N005 0.0116(6) 0.0128(6) 0.0187(7) -0.0010(5) -0.0002(5) 0.0011(5)
C006 0.0225(8) 0.0232(9) 0.0166(7) -0.0001(7) 0.0012(6) 0.0034(7)
C007 0.0183(8) 0.0212(8) 0.0210(8) -0.0017(7) -0.0013(6) -0.0041(7)
C008 0.0145(8) 0.0171(8) 0.0187(8) 0.0010(6) 0.0016(6) -0.0003(6)
C009 0.0119(7) 0.0175(8) 0.0149(7) 0.0016(6) 0.0011(6) -0.0008(6)
C00A 0.0228(8) 0.0159(7) 0.0199(8) 0.0016(7) 0.0029(6) 0.0002(7)
C00B 0.0147(7) 0.0268(9) 0.0213(8) 0.0028(7) -0.0027(6) -0.0007(7)
C00C 0.0172(8) 0.0159(8) 0.0203(8) -0.0001(7) 0.0006(6) 0.0001(6)
C00D 0.0165(8) 0.0137(7) 0.0177(7) 0.0010(6) -0.0013(6) 0.0026(6)
C00E 0.0114(7) 0.0152(8) 0.0171(7) 0.0012(6) 0.0009(6) -0.0010(6)
C00F 0.0149(8) 0.0203(8) 0.0241(9) 0.0037(7) 0.0005(7) 0.0025(6)
C00G 0.0321(10) 0.0207(9) 0.0188(9) 0.0014(7) 0.0052(7) 0.0070(8)
C00H 0.0141(8) 0.0184(8) 0.0184(8) 0.0044(7) 0.0001(6) 0.0012(6)
C00I 0.0309(10) 0.0209(9) 0.0240(9) 0.0055(7) -0.0035(8) -0.0030(8)
C00J 0.0178(8) 0.0204(8) 0.0258(9) -0.0024(7) -0.0005(7) -0.0004(7)
C00K 0.0141(8) 0.0152(7) 0.0160(7) 0.0012(6) 0.0008(6) 0.0020(6)
C00L 0.0319(10) 0.0232(9) 0.0179(8) 0.0024(7) 0.0060(8) 0.0093(8)
C00M 0.0215(9) 0.0213(8) 0.0135(7) 0.0018(7) 0.0043(6) 0.0016(7)
C00N 0.0263(10) 0.0295(10) 0.0175(8) -0.0006(8) -0.0010(7) 0.0014(8)
C00O 0.0274(10) 0.0253(10) 0.0268(9) 0.0054(8) 0.0069(8) -0.0012(8)
C00P 0.0241(9) 0.0200(9) 0.0276(10) 0.0032(8) 0.0077(8) 0.0040(7)
C00Q 0.0161(7) 0.0155(8) 0.0158(8) 0.0010(6) -0.0016(6) -0.0003(6)
C00R 0.0250(10) 0.0235(9) 0.0326(10) -0.0092(8) -0.0094(8) 0.0034(8)
C00S 0.0406(12) 0.0189(9) 0.0308(10) 0.0019(8) 0.0025(9) 0.0090(9)
C00T 0.0319(10) 0.0215(9) 0.0221(9) -0.0008(7) 0.0057(8) 0.0067(8)
C00U 0.0331(10) 0.0240(9) 0.0205(9) -0.0052(8) -0.0058(8) 0.0112(8)
C00V 0.0380(11) 0.0291(10) 0.0143(8) -0.0016(7) 0.0039(8) -0.0055(9)
C00W 0.0463(13) 0.0218(9) 0.0182(8) -0.0024(7) 0.0063(8) 0.0035(9)
C00X 0.0526(15) 0.0375(12) 0.0224(10) -0.0060(9) -0.0022(10) -0.0116(11)

loop_
_atom_type_symbol
_atom_type_description
_atom_type_scat_dispersion_real
_atom_type_scat_dispersion_imag
_atom_type_scat_source
C C 0.0033 0.0016 'International Tables Vol C Tables 4.2.6.8 and 6.1.1.4'
H H 0.0000 0.0000 'International Tables Vol C Tables 4.2.6.8 and 6.1.1.4'
N N 0.0061 0.0033 'International Tables Vol C Tables 4.2.6.8 and 6.1.1.4'
O O 0.0106 0.0060 'International Tables Vol C Tables 4.2.6.8 and 6.1.1.4'
S S 0.1246 0.1234 'International Tables Vol C Tables 4.2.6.8 and 6.1.1.4'

loop_
_geom_angle_atom_site_label_1
_geom_angle_atom_site_label_2
_geom_angle_atom_site_label_3
_geom_angle
O002 S01 N004 105.46(8)
O002 S01 C00M 108.21(9)
O003 S01 O002 120.45(9)
O003 S01 N004 105.04(8)
O003 S01 C00M 108.99(9)
N004 S01 C00M 108.07(8)
C00E N004 S01 117.21(11)
C00E N004 C00H 105.27(13)
C00H N004 S01 119.04(12)
C009 N005 C00E 118.62(14)
C009 N005 C00K 119.48(14)
C00K N005 C00E 110.80(13)
C00N C006 C00M 119.33(18)
C00B C007 C00C 121.54(17)
C00F C008 C009 120.49(16)
C008 C009 N005 120.55(15)
C008 C009 C00C 118.43(16)
C00C C009 N005 121.01(15)
C00D C00A C00G 120.43(18)
C00F C00B C007 118.74(16)
C007 C00C C009 119.92(16)
C00A C00D C00E 121.06(15)
C00A C00D C00J 119.05(17)
C00J C00D C00E 119.80(16)
N004 C00E C00D 109.98(13)
N005 C00E N004 104.90(13)
N005 C00E C00D 113.87(14)
C00B C00F C008 120.81(17)
C00U C00G C00A 120.28(19)
N004 C00H C00K 104.62(13)
C00O C00I C00S 119.42(19)
C00R C00J C00D 120.29(18)
N005 C00K C00H 103.02(13)
N005 C00K C00Q 114.51(14)
C00Q C00K C00H 112.56(14)
C00W C00L C00M 118.61(19)
C006 C00M S01 119.32(15)
C006 C00M C00L 120.79(19)
C00L C00M S01 119.69(16)
C006 C00N C00V 120.9(2)
C00I C00O C00P 120.29(19)
C00Q C00P C00O 120.59(18)
C00P C00Q C00K 122.69(16)
C00P C00Q C00T 118.84(17)
C00T C00Q C00K 118.46(16)
C00U C00R C00J 120.46(19)
C00I C00S C00T 120.32(19)
C00S C00T C00Q 120.52(18)
C00R C00U C00G 119.46(18)
C00N C00V C00X 119.8(2)
C00W C00V C00N 118.9(2)
C00W C00V C00X 121.4(2)
C00V C00W C00L 121.51(19)

loop_
_geom_bond_atom_site_label_1
_geom_bond_atom_site_label_2
_geom_bond_distance
S01 O002 1.4367(14)
S01 O003 1.4335(14)
S01 N004 1.6514(15)
S01 C00M 1.757(2)
N004 C00E 1.478(2)
N004 C00H 1.479(2)
N005 C009 1.405(2)
N005 C00E 1.470(2)
N005 C00K 1.466(2)
C006 C00M 1.397(3)
C006 C00N 1.386(3)
C007 C00B 1.384(3)
C007 C00C 1.386(2)
C008 C009 1.400(2)
C008 C00F 1.392(3)
C009 C00C 1.404(2)
C00A C00D 1.390(2)
C00A C00G 1.393(3)
C00B C00F 1.384(3)
C00D C00E 1.520(2)
C00D C00J 1.395(3)
C00G C00U 1.388(3)
C00H C00K 1.538(2)
C00I C00O 1.380(3)
C00I C00S 1.386(3)
C00J C00R 1.390(3)
C00K C00Q 1.518(2)
C00L C00M 1.398(3)
C00L C00W 1.390(3)
C00N C00V 1.396(3)
C00O C00P 1.392(3)
C00P C00Q 1.386(3)
C00Q C00T 1.390(3)
C00R C00U 1.387(3)
C00S C00T 1.388(3)
C00V C00W 1.391(3)
C00V C00X 1.503(3)
